data_7041193
loop_
_publ_author_name
'Wang, Zhao-Xi'
'Wu, Lin-Fei'
'Zhang, Xuan'
'Xing, Feifei'
'Li, Ming-Xing'

_publ_section_title
;
 Structural diversity and magnetic properties of six cobalt coordination
 polymers based on 2,2'-phosphinico-dibenzoate ligand.
;
_journal_issue 48
_journal_name_full 'Dalton transactions (Cambridge, England : 2003)'
_journal_page_first 19500
_journal_page_last 19510
_journal_paper_doi 10.1039/c6dt04010a
_journal_volume 45
_journal_year 2016
_chemical_formula_moiety 'C42 H38 Co3 N4 O16 P2'
_chemical_formula_sum 'C42 H38 Co3 N4 O16 P2'
_chemical_formula_weight 1093.49
_chemical_name_systematic
; 
 ? 
;
_space_group_IT_number 2
_symmetry_cell_setting triclinic
_symmetry_space_group_name_Hall '-P 1'
_symmetry_space_group_name_H-M 'P -1'
_atom_sites_solution_hydrogens geom
_atom_sites_solution_primary direct
_atom_sites_solution_secondary difmap
_audit_creation_method SHELXL-97
_audit_update_record
;
2016-05-24 deposited with the CCDC.
2016-11-14 downloaded from the CCDC.
;
_cell_angle_alpha 88.537(4)
_cell_angle_beta 87.703(4)
_cell_angle_gamma 87.082(4)
_cell_formula_units_Z 1
_cell_length_a 8.487(2)
_cell_length_b 10.895(3)
_cell_length_c 11.600(3)
_cell_measurement_temperature 296(2)
_cell_volume 1070.1(5)
_computing_cell_refinement 'Bruker SMART'
_computing_data_collection 'Bruker SMART'
_computing_data_reduction 'Bruker SAINT'
_computing_molecular_graphics 'Bruker SHELXTL'
_computing_publication_material 'Bruker SHELXTL'
_computing_structure_refinement 'Bruker SHELXTL'
_computing_structure_solution 'Bruker SHELXTL'
_diffrn_ambient_temperature 296(2)
_diffrn_measured_fraction_theta_full 0.991
_diffrn_measured_fraction_theta_max 0.991
_diffrn_measurement_device_type 'CCD area detector'
_diffrn_measurement_method 'phi and omega scans'
_diffrn_radiation_monochromator graphite
_diffrn_radiation_source 'fine-focus sealed tube'
_diffrn_radiation_type MoK\a
_diffrn_radiation_wavelength 0.71073
_diffrn_reflns_av_R_equivalents 0.0156
_diffrn_reflns_av_sigmaI/netI 0.0172
_diffrn_reflns_limit_h_max 8
_diffrn_reflns_limit_h_min -10
_diffrn_reflns_limit_k_max 13
_diffrn_reflns_limit_k_min -13
_diffrn_reflns_limit_l_max 14
_diffrn_reflns_limit_l_min -13
_diffrn_reflns_number 11640
_diffrn_reflns_theta_full 25.49
_diffrn_reflns_theta_max 25.49
_diffrn_reflns_theta_min 2.54
_exptl_absorpt_coefficient_mu 1.304
_exptl_absorpt_correction_T_max 0.925
_exptl_absorpt_correction_T_min 0.882
_exptl_absorpt_correction_type multi-scan
_exptl_absorpt_process_details 'SADABS; Bruker, 2000'
_exptl_crystal_colour Orange
_exptl_crystal_density_diffrn 1.697
_exptl_crystal_density_method 'not measured'
_exptl_crystal_description needle
_exptl_crystal_F_000 557
_exptl_crystal_size_max 0.16
_exptl_crystal_size_mid 0.08
_exptl_crystal_size_min 0.06
_refine_diff_density_max 0.400
_refine_diff_density_min -0.398
_refine_diff_density_rms 0.099
_refine_ls_extinction_method none
_refine_ls_goodness_of_fit_ref 1.094
_refine_ls_hydrogen_treatment constr
_refine_ls_matrix_type full
_refine_ls_number_parameters 305
_refine_ls_number_reflns 3953
_refine_ls_number_restraints 0
_refine_ls_restrained_S_all 1.094
_refine_ls_R_factor_all 0.0261
_refine_ls_R_factor_gt 0.0239
_refine_ls_shift/su_max 0.001
_refine_ls_shift/su_mean 0.000
_refine_ls_structure_factor_coef Fsqd
_refine_ls_weighting_details 'calc w=1/[\s^2^(Fo^2^)+(0.0648P)^2^+0.7344P] where P=(Fo^2^+2Fc^2^)/3'
_refine_ls_weighting_scheme calc
_refine_ls_wR_factor_gt 0.0777
_refine_ls_wR_factor_ref 0.0974
_reflns_number_gt 3798
_reflns_number_total 3953
_reflns_threshold_expression >2sigma(I)
_cod_data_source_file c6dt04010a2.cif
_cod_data_source_block 1
_cod_depositor_comments
;
The following automatic conversions were performed:

'_symmetry_cell_setting' value 'Triclinic' changed to 'triclinic'
according to
/usr/data/users/saulius/crontab/automatic-downloads/rss-feeds/RSC/lib/dictionaries/cif_core.dic
dictionary named 'cif_core.dic' version 2.4.2 from 2011-04-26.

Automatic conversion script
Id: cif_fix_values 4268 2015-11-12 08:31:59Z antanas 

 Adding full bibliography for 7041190--7041195.cif.
;
_cod_original_sg_symbol_Hall '-P 1 '
_cod_original_sg_symbol_H-M 'P-1   '
_cod_database_code 7041193

loop_
_symmetry_equiv_pos_as_xyz
'x, y, z'
'-x, -y, -z'

loop_
_atom_site_label
_atom_site_type_symbol
_atom_site_fract_x
_atom_site_fract_y
_atom_site_fract_z
_atom_site_U_iso_or_equiv
_atom_site_adp_type
_atom_site_occupancy
_atom_site_symmetry_multiplicity
_atom_site_calc_flag
_atom_site_refinement_flags
C1 C 0.0507(3) 0.5594(2) 0.74250(19) 0.0243(5) Uani 1 1 d .
C2 C -0.0532(3) 0.4773(2) 0.81567(18) 0.0229(4) Uani 1 1 d .
C3 C -0.1405(3) 0.5313(2) 0.9071(2) 0.0344(6) Uani 1 1 d .
H3 H -0.1375 0.6156 0.9170 0.041 Uiso 1 1 calc R
C4 C -0.2314(3) 0.4625(3) 0.9832(2) 0.0382(6) Uani 1 1 d .
H4 H -0.2908 0.5005 1.0425 0.046 Uiso 1 1 calc R
C5 C -0.2335(3) 0.3367(3) 0.9707(2) 0.0342(5) Uani 1 1 d .
H5 H -0.2902 0.2890 1.0237 0.041 Uiso 1 1 calc R
C6 C -0.1504(3) 0.2821(2) 0.87853(19) 0.0259(5) Uani 1 1 d .
H6 H -0.1534 0.1976 0.8703 0.031 Uiso 1 1 calc R
C7 C -0.0623(2) 0.35025(19) 0.79751(17) 0.0195(4) Uani 1 1 d .
C8 C 0.2268(2) 0.24571(18) 0.67220(18) 0.0184(4) Uani 1 1 d .
C9 C 0.3055(3) 0.2884(2) 0.7645(2) 0.0273(5) Uani 1 1 d .
H9 H 0.2477 0.3255 0.8251 0.033 Uiso 1 1 calc R
C10 C 0.4685(3) 0.2770(3) 0.7681(2) 0.0394(6) Uani 1 1 d .
H10 H 0.5190 0.3055 0.8311 0.047 Uiso 1 1 calc R
C11 C 0.5557(3) 0.2234(3) 0.6783(3) 0.0416(6) Uani 1 1 d .
H11 H 0.6652 0.2162 0.6805 0.050 Uiso 1 1 calc R
C12 C 0.4803(3) 0.1804(3) 0.5850(2) 0.0322(5) Uani 1 1 d .
H12 H 0.5400 0.1455 0.5242 0.039 Uiso 1 1 calc R
C13 C 0.3161(2) 0.18862(19) 0.58080(18) 0.0203(4) Uani 1 1 d .
C14 C 0.2475(2) 0.13443(19) 0.47695(18) 0.0192(4) Uani 1 1 d .
C15 C 0.1773(3) 0.0115(2) 0.88742(19) 0.0255(5) Uani 1 1 d .
H15 H 0.0708 0.0315 0.9032 0.031 Uiso 1 1 calc R
C16 C 0.2804(3) 0.0220(2) 0.97520(19) 0.0264(5) Uani 1 1 d .
H16 H 0.2431 0.0480 1.0475 0.032 Uiso 1 1 calc R
C17 C 0.4413(2) -0.0068(2) 0.95476(18) 0.0220(4) Uani 1 1 d .
C18 C 0.4847(3) -0.0477(3) 0.8451(2) 0.0341(6) Uani 1 1 d .
H18 H 0.5899 -0.0699 0.8271 0.041 Uiso 1 1 calc R
C19 C 0.3736(3) -0.0559(2) 0.7625(2) 0.0302(5) Uani 1 1 d .
H19 H 0.4072 -0.0842 0.6902 0.036 Uiso 1 1 calc R
C20 C -0.5118(4) 0.5959(4) 0.6620(4) 0.0755(13) Uani 1 1 d .
H20A H -0.5553 0.6703 0.6270 0.113 Uiso 1 1 calc R
H20B H -0.5091 0.6053 0.7439 0.113 Uiso 1 1 calc R
H20C H -0.5762 0.5290 0.6459 0.113 Uiso 1 1 calc R
C21 C -0.3516(3) 0.5703(2) 0.6149(2) 0.0376(6) Uani 1 1 d .
Co2 Co 0.0000 0.5000 0.5000 0.01875(12) Uani 1 2 d S
Co1 Co 0.04397(3) -0.02753(2) 0.64375(2) 0.01650(11) Uani 1 1 d .
N1 N 0.2205(2) -0.02555(16) 0.78069(15) 0.0207(4) Uani 1 1 d .
N2 N -0.2284(2) 0.55208(19) 0.57765(19) 0.0313(4) Uani 1 1 d .
O6 O 0.0758(2) 0.66386(15) 0.77966(16) 0.0377(4) Uani 1 1 d .
O5 O 0.11299(19) 0.51928(14) 0.64998(13) 0.0247(3) Uani 1 1 d .
O4 O -0.03912(17) 0.32269(13) 0.56053(12) 0.0195(3) Uani 1 1 d .
O3 O -0.05030(16) 0.13607(13) 0.69431(13) 0.0201(3) Uani 1 1 d .
O1 O 0.3107(2) 0.15655(17) 0.38166(14) 0.0317(4) Uani 1 1 d .
O2 O 0.13022(17) 0.06434(13) 0.49236(13) 0.0207(3) Uani 1 1 d .
O7 O 0.16622(18) -0.18835(13) 0.59754(13) 0.0226(3) Uani 1 1 d .
H7B H 0.1308 -0.2124 0.5349 0.027 Uiso 1 1 d R
H7A H 0.1483 -0.2431 0.6493 0.027 Uiso 1 1 d R
O8 O -0.09921(19) -0.11946(15) 0.77067(13) 0.0265(3) Uani 1 1 d .
H8B H -0.0502 -0.1867 0.7890 0.032 Uiso 1 1 d R
H8A H -0.1827 -0.1380 0.7384 0.032 Uiso 1 1 d R
P1 P 0.01347(6) 0.26209(4) 0.67235(4) 0.01533(14) Uani 1 1 d .

loop_
_atom_site_aniso_label
_atom_site_aniso_U_11
_atom_site_aniso_U_22
_atom_site_aniso_U_33
_atom_site_aniso_U_23
_atom_site_aniso_U_13
_atom_site_aniso_U_12
C1 0.0301(11) 0.0181(10) 0.0251(11) -0.0022(8) -0.0090(9) 0.0021(8)
C2 0.0258(11) 0.0249(11) 0.0182(10) -0.0039(8) -0.0062(8) 0.0030(8)
C3 0.0393(14) 0.0304(12) 0.0338(13) -0.0149(10) -0.0005(11) 0.0020(10)
C4 0.0359(13) 0.0512(16) 0.0275(13) -0.0176(11) 0.0066(10) -0.0002(12)
C5 0.0307(12) 0.0490(15) 0.0235(12) -0.0063(10) 0.0050(9) -0.0099(11)
C6 0.0255(11) 0.0300(12) 0.0229(11) -0.0032(9) -0.0023(8) -0.0046(9)
C7 0.0182(9) 0.0250(10) 0.0156(9) -0.0031(8) -0.0042(7) 0.0009(8)
C8 0.0164(9) 0.0180(9) 0.0211(10) 0.0001(8) -0.0033(8) -0.0026(7)
C9 0.0246(11) 0.0306(12) 0.0276(12) -0.0080(9) -0.0055(9) -0.0014(9)
C10 0.0254(12) 0.0555(17) 0.0394(15) -0.0106(12) -0.0144(10) -0.0069(11)
C11 0.0155(11) 0.0634(18) 0.0470(16) -0.0075(13) -0.0073(10) -0.0052(11)
C12 0.0172(10) 0.0490(15) 0.0305(12) -0.0037(11) 0.0003(9) -0.0009(10)
C13 0.0165(10) 0.0230(10) 0.0217(10) -0.0005(8) 0.0000(8) -0.0024(8)
C14 0.0151(9) 0.0191(10) 0.0231(11) -0.0019(8) 0.0014(8) 0.0007(7)
C15 0.0192(10) 0.0356(12) 0.0218(11) -0.0064(9) -0.0023(8) 0.0023(9)
C16 0.0219(11) 0.0396(13) 0.0179(10) -0.0073(9) -0.0009(8) 0.0009(9)
C17 0.0210(10) 0.0270(11) 0.0182(10) -0.0035(8) -0.0045(8) 0.0009(8)
C18 0.0191(11) 0.0582(16) 0.0249(12) -0.0156(11) -0.0034(9) 0.0079(10)
C19 0.0242(11) 0.0460(14) 0.0205(11) -0.0121(10) -0.0020(9) 0.0047(10)
C20 0.0439(18) 0.054(2) 0.124(4) 0.008(2) 0.040(2) 0.0031(15)
C21 0.0335(14) 0.0323(13) 0.0461(15) 0.0034(11) 0.0039(12) 0.0007(11)
Co2 0.0211(2) 0.0170(2) 0.0181(2) -0.00106(15) -0.00168(15) 0.00002(15)
Co1 0.01832(17) 0.01552(17) 0.01573(17) -0.00155(11) -0.00116(11) -0.00038(11)
N1 0.0218(9) 0.0229(9) 0.0177(8) -0.0026(7) -0.0053(7) 0.0008(7)
N2 0.0290(11) 0.0293(11) 0.0348(11) 0.0006(8) 0.0019(9) 0.0047(8)
O6 0.0635(12) 0.0188(8) 0.0316(9) -0.0045(7) -0.0042(8) -0.0065(8)
O5 0.0276(8) 0.0275(8) 0.0196(8) -0.0035(6) -0.0047(6) -0.0039(6)
O4 0.0240(7) 0.0159(7) 0.0191(7) -0.0018(5) -0.0061(6) -0.0012(6)
O3 0.0183(7) 0.0175(7) 0.0246(8) -0.0027(6) 0.0002(6) -0.0011(5)
O1 0.0284(8) 0.0452(10) 0.0225(8) -0.0045(7) 0.0049(7) -0.0142(7)
O2 0.0200(7) 0.0214(7) 0.0213(7) -0.0019(6) -0.0006(6) -0.0052(6)
O7 0.0266(8) 0.0201(7) 0.0215(7) -0.0043(6) -0.0062(6) -0.0003(6)
O8 0.0268(8) 0.0291(8) 0.0238(8) -0.0003(6) 0.0002(6) -0.0046(6)
P1 0.0144(2) 0.0154(3) 0.0164(3) -0.00279(19) -0.00207(19) -0.00001(19)

loop_
_atom_type_symbol
_atom_type_description
_atom_type_scat_dispersion_real
_atom_type_scat_dispersion_imag
_atom_type_scat_source
C C 0.0033 0.0016 'International Tables Vol C Tables 4.2.6.8 and 6.1.1.4'
Co Co 0.3494 0.9721 'International Tables Vol C Tables 4.2.6.8 and 6.1.1.4'
N N 0.0061 0.0033 'International Tables Vol C Tables 4.2.6.8 and 6.1.1.4'
O O 0.0106 0.0060 'International Tables Vol C Tables 4.2.6.8 and 6.1.1.4'
P P 0.1023 0.0942 'International Tables Vol C Tables 4.2.6.8 and 6.1.1.4'
H H 0.0000 0.0000 'International Tables Vol C Tables 4.2.6.8 and 6.1.1.4'

loop_
_geom_angle_atom_site_label_1
_geom_angle_atom_site_label_2
_geom_angle_atom_site_label_3
_geom_angle
_geom_angle_site_symmetry_1
_geom_angle_site_symmetry_3
O5 C1 O6 122.8(2) . .
O5 C1 C2 119.02(19) . .
O6 C1 C2 118.1(2) . .
C3 C2 C7 119.5(2) . .
C3 C2 C1 117.1(2) . .
C7 C2 C1 123.4(2) . .
C4 C3 C2 121.5(2) . .
C4 C3 H3 119.3 . .
C2 C3 H3 119.3 . .
C3 C4 C5 119.6(2) . .
C3 C4 H4 120.2 . .
C5 C4 H4 120.2 . .
C4 C5 C6 119.5(2) . .
C4 C5 H5 120.2 . .
C6 C5 H5 120.2 . .
C5 C6 C7 122.1(2) . .
C5 C6 H6 119.0 . .
C7 C6 H6 119.0 . .
C6 C7 C2 117.7(2) . .
C6 C7 P1 114.04(16) . .
C2 C7 P1 128.07(17) . .
C9 C8 C13 118.80(19) . .
C9 C8 P1 119.45(17) . .
C13 C8 P1 121.74(15) . .
C10 C9 C8 121.3(2) . .
C10 C9 H9 119.4 . .
C8 C9 H9 119.4 . .
C11 C10 C9 120.0(2) . .
C11 C10 H10 120.0 . .
C9 C10 H10 120.0 . .
C10 C11 C12 120.0(2) . .
C10 C11 H11 120.0 . .
C12 C11 H11 120.0 . .
C11 C12 C13 121.0(2) . .
C11 C12 H12 119.5 . .
C13 C12 H12 119.5 . .
C12 C13 C8 118.9(2) . .
C12 C13 C14 116.09(19) . .
C8 C13 C14 124.96(18) . .
O1 C14 O2 123.5(2) . .
O1 C14 C13 117.70(18) . .
O2 C14 C13 118.71(18) . .
N1 C15 C16 124.3(2) . .
N1 C15 H15 117.9 . .
C16 C15 H15 117.9 . .
C15 C16 C17 119.5(2) . .
C15 C16 H16 120.2 . .
C17 C16 H16 120.2 . .
C18 C17 C16 115.87(19) . .
C18 C17 C17 122.3(2) . 2_657
C16 C17 C17 121.8(2) . 2_657
C19 C18 C17 120.8(2) . .
C19 C18 H18 119.6 . .
C17 C18 H18 119.6 . .
N1 C19 C18 123.6(2) . .
N1 C19 H19 118.2 . .
C18 C19 H19 118.2 . .
C21 C20 H20A 109.5 . .
C21 C20 H20B 109.5 . .
H20A C20 H20B 109.5 . .
C21 C20 H20C 109.5 . .
H20A C20 H20C 109.5 . .
H20B C20 H20C 109.5 . .
N2 C21 C20 179.0(3) . .
O5 Co2 O5 180.0 2_566 .
O5 Co2 O4 85.65(6) 2_566 2_566
O5 Co2 O4 94.35(6) . 2_566
O5 Co2 O4 94.35(6) 2_566 .
O5 Co2 O4 85.65(6) . .
O4 Co2 O4 180.0 2_566 .
O5 Co2 N2 93.07(7) 2_566 2_566
O5 Co2 N2 86.93(7) . 2_566
O4 Co2 N2 86.68(7) 2_566 2_566
O4 Co2 N2 93.32(7) . 2_566
O5 Co2 N2 86.93(7) 2_566 .
O5 Co2 N2 93.07(7) . .
O4 Co2 N2 93.32(7) 2_566 .
O4 Co2 N2 86.68(7) . .
N2 Co2 N2 180.0 2_566 .
O3 Co1 O7 173.17(6) . .
O3 Co1 O2 87.27(6) . .
O7 Co1 O2 91.17(6) . .
O3 Co1 O8 90.57(6) . .
O7 Co1 O8 92.66(6) . .
O2 Co1 O8 164.60(6) . .
O3 Co1 N1 90.47(6) . .
O7 Co1 N1 83.81(6) . .
O2 Co1 N1 109.95(7) . .
O8 Co1 N1 85.29(7) . .
O3 Co1 O2 98.07(6) . 2_556
O7 Co1 O2 87.94(6) . 2_556
O2 Co1 O2 75.10(6) . 2_556
O8 Co1 O2 90.13(6) . 2_556
N1 Co1 O2 170.36(6) . 2_556
C19 N1 C15 115.92(18) . .
C19 N1 Co1 123.43(15) . .
C15 N1 Co1 120.60(14) . .
C21 N2 Co2 174.2(2) . .
C1 O5 Co2 125.74(14) . .
P1 O4 Co2 127.77(8) . .
P1 O3 Co1 128.42(9) . .
C14 O2 Co1 130.36(14) . .
C14 O2 Co1 124.56(13) . 2_556
Co1 O2 Co1 104.90(6) . 2_556
Co1 O7 H7B 108.7 . .
Co1 O7 H7A 108.5 . .
H7B O7 H7A 107.6 . .
Co1 O8 H8B 107.5 . .
Co1 O8 H8A 107.3 . .
H8B O8 H8A 107.0 . .
O3 P1 O4 113.39(8) . .
O3 P1 C8 107.85(9) . .
O4 P1 C8 110.22(9) . .
O3 P1 C7 103.84(9) . .
O4 P1 C7 111.19(9) . .
C8 P1 C7 110.13(9) . .

loop_
_geom_bond_atom_site_label_1
_geom_bond_atom_site_label_2
_geom_bond_distance
_geom_bond_site_symmetry_2
C1 O5 1.256(3) .
C1 O6 1.259(3) .
C1 C2 1.509(3) .
C2 C3 1.395(3) .
C2 C7 1.412(3) .
C3 C4 1.381(4) .
C3 H3 0.9300 .
C4 C5 1.383(4) .
C4 H4 0.9300 .
C5 C6 1.387(3) .
C5 H5 0.9300 .
C6 C7 1.400(3) .
C6 H6 0.9300 .
C7 P1 1.838(2) .
C8 C9 1.387(3) .
C8 C13 1.417(3) .
C8 P1 1.810(2) .
C9 C10 1.385(3) .
C9 H9 0.9300 .
C10 C11 1.378(4) .
C10 H10 0.9300 .
C11 C12 1.382(4) .
C11 H11 0.9300 .
C12 C13 1.395(3) .
C12 H12 0.9300 .
C13 C14 1.505(3) .
C14 O1 1.233(3) .
C14 O2 1.289(3) .
C15 N1 1.343(3) .
C15 C16 1.380(3) .
C15 H15 0.9300 .
C16 C17 1.398(3) .
C16 H16 0.9300 .
C17 C18 1.388(3) .
C17 C17 1.490(4) 2_657
C18 C19 1.378(3) .
C18 H18 0.9300 .
C19 N1 1.334(3) .
C19 H19 0.9300 .
C20 C21 1.461(4) .
C20 H20A 0.9600 .
C20 H20B 0.9600 .
C20 H20C 0.9600 .
C21 N2 1.125(3) .
Co2 O5 2.0404(15) 2_566
Co2 O5 2.0404(15) .
Co2 O4 2.0767(15) 2_566
Co2 O4 2.0767(15) .
Co2 N2 2.160(2) 2_566
Co2 N2 2.160(2) .
Co1 O3 2.0079(15) .
Co1 O7 2.0621(15) .
Co1 O2 2.1222(16) .
Co1 O8 2.1337(16) .
Co1 N1 2.2281(18) .
Co1 O2 2.2625(15) 2_556
O4 P1 1.5133(15) .
O3 P1 1.5131(15) .
O2 Co1 2.2625(15) 2_556
O7 H7B 0.8499 .
O7 H7A 0.8500 .
O8 H8B 0.8500 .
O8 H8A 0.8500 .

loop_
_geom_hbond_atom_site_label_D
_geom_hbond_atom_site_label_H
_geom_hbond_atom_site_label_A
_geom_hbond_distance_DH
_geom_hbond_distance_HA
_geom_hbond_distance_DA
_geom_hbond_angle_DHA
_geom_hbond_site_symmetry_A
O7 H7B O4 0.85 1.87 2.669(2) 155.5 2_556
O8 H8A O1 0.85 1.82 2.622(2) 156.0 2_556
O7 H7A O6 0.85 1.90 2.733(2) 166.5 1_545
O8 H8B O6 0.85 1.90 2.726(3) 162.0 1_545
O7 H7A O5 0.85 2.62 3.278(2) 135.0 1_545
